data_7025392
loop_
_publ_author_name
'Xiang, Hua'
'Lan, Yanhua'
'Li, Huan-Yong'
'Jiang, Long'
'Lu, Tong-Bu'
'Anson, Christopher E.'
'Powell, Annie K.'

_publ_section_title
;
 Novel mixed-valent CoII2CoIII4LnIII4 aggregates with ligands derived from
 tris-(hydroxymethyl)aminomethane (Tris)
;
_journal_issue 20
_journal_name_full 'Dalton Transactions'
_journal_page_first 4737
_journal_paper_doi 10.1039/c000008f
_journal_volume 39
_journal_year 2010
_chemical_formula_moiety 'C45 H96 Co6 Gd4 N12 O50, 2(N O3), 5(C H4 O), 4(H2 O)'
_chemical_formula_sum 'C50 H124 Co6 Gd4 N14 O65'
_chemical_formula_weight 2944.21
_chemical_name_systematic
;
?
;
_space_group_IT_number 2
_symmetry_cell_setting triclinic
_symmetry_space_group_name_Hall '-P 1'
_symmetry_space_group_name_H-M 'P -1'
_atom_sites_solution_hydrogens geom
_atom_sites_solution_primary direct
_atom_sites_solution_secondary difmap
_audit_creation_method SHELXL-97
_cell_angle_alpha 72.486(3)
_cell_angle_beta 71.881(4)
_cell_angle_gamma 73.986(4)
_cell_formula_units_Z 1
_cell_length_a 12.8831(6)
_cell_length_b 13.6555(5)
_cell_length_c 16.0874(6)
_cell_measurement_reflns_used 2617
_cell_measurement_temperature 123(2)
_cell_measurement_theta_max 63.65
_cell_measurement_theta_min 2.79
_cell_volume 2512.73(19)
_computing_cell_refinement 'FRAMBO (BrukerAXS Inc., 2003)'
_computing_data_collection 'FRAMBO (BrukerAXS Inc., 2003)'
_computing_data_reduction 'SAINT+ 6.0 (Bruker AXS Inc., 2000)'
_computing_molecular_graphics 'Diamond 2.1 (Crystal Impact, 1998)'
_computing_publication_material 'SHELXTL 6.14 (BrukerAXS Inc., 2003)'
_computing_structure_refinement 'SHELXTL 6.14 (BrukerAXS Inc., 2003)'
_computing_structure_solution 'SHELXTL 6.14 (BrukerAXS Inc., 2003)'
_diffrn_ambient_temperature 123(2)
_diffrn_measured_fraction_theta_full 0.989
_diffrn_measured_fraction_theta_max 0.945
_diffrn_measurement_device_type 'multiwire proportional'
_diffrn_measurement_method 'phi and omega scans'
_diffrn_radiation_monochromator graphite
_diffrn_radiation_source 'fine-focus sealed tube'
_diffrn_radiation_type CuK\a
_diffrn_radiation_wavelength 1.54178
_diffrn_reflns_av_R_equivalents 0.0536
_diffrn_reflns_av_sigmaI/netI 0.1543
_diffrn_reflns_limit_h_max 16
_diffrn_reflns_limit_h_min -16
_diffrn_reflns_limit_k_max 17
_diffrn_reflns_limit_k_min -17
_diffrn_reflns_limit_l_max 20
_diffrn_reflns_limit_l_min -18
_diffrn_reflns_number 20277
_diffrn_reflns_theta_full 68.00
_diffrn_reflns_theta_max 89.74
_diffrn_reflns_theta_min 6.15
_exptl_absorpt_coefficient_mu 25.278
_exptl_absorpt_correction_T_max 0.0501
_exptl_absorpt_correction_T_min 0.0449
_exptl_absorpt_correction_type multi-scan
_exptl_absorpt_process_details 'SADABS (Bruker AXS Inc., 2003)'
_exptl_crystal_colour pink
_exptl_crystal_density_diffrn 1.946
_exptl_crystal_density_method 'not measured'
_exptl_crystal_description block
_exptl_crystal_F_000 1460
_exptl_crystal_size_max 0.32
_exptl_crystal_size_mid 0.31
_exptl_crystal_size_min 0.30
_refine_diff_density_max 1.867
_refine_diff_density_min -1.624
_refine_diff_density_rms 0.159
_refine_ls_extinction_method none
_refine_ls_goodness_of_fit_ref 0.972
_refine_ls_hydrogen_treatment mixed
_refine_ls_matrix_type full
_refine_ls_number_parameters 618
_refine_ls_number_reflns 10863
_refine_ls_number_restraints 19
_refine_ls_restrained_S_all 0.972
_refine_ls_R_factor_all 0.1166
_refine_ls_R_factor_gt 0.0594
_refine_ls_shift/su_max 0.001
_refine_ls_shift/su_mean 0.000
_refine_ls_structure_factor_coef Fsqd
_refine_ls_weighting_details 'calc w=1/[\s^2^(Fo^2^)+(0.0472P)^2^+0.0000P] where P=(Fo^2^+2Fc^2^)/3'
_refine_ls_weighting_scheme calc
_refine_ls_wR_factor_gt 0.1159
_refine_ls_wR_factor_ref 0.1268
_reflns_number_gt 6337
_reflns_number_total 10863
_reflns_threshold_expression >2sigma(I)
_cod_data_source_file c000008f.txt
_cod_data_source_block 10428
_cod_original_cell_volume 2512.73(18)
_cod_database_code 7025392

loop_
_symmetry_equiv_pos_as_xyz
'x, y, z'
'-x, -y, -z'

loop_
_atom_site_label
_atom_site_type_symbol
_atom_site_fract_x
_atom_site_fract_y
_atom_site_fract_z
_atom_site_U_iso_or_equiv
_atom_site_adp_type
_atom_site_occupancy
_atom_site_symmetry_multiplicity
_atom_site_calc_flag
_atom_site_refinement_flags
_atom_site_disorder_assembly
_atom_site_disorder_group
Gd1 Gd 0.34379(4) 0.29167(4) 0.74403(3) 0.01419(13) Uani 1 1 d . . .
Gd2 Gd 0.14422(4) 0.21721(4) 0.99363(3) 0.02040(15) Uani 1 1 d . D .
Co1 Co 0.39069(10) 0.49958(10) 0.58073(8) 0.0153(3) Uani 1 1 d . . .
Co2 Co 0.57305(10) 0.30345(10) 0.56826(8) 0.0169(3) Uani 1 1 d . . .
Co3 Co 0.10341(10) 0.20544(10) 0.80524(8) 0.0202(3) Uani 1 1 d . . .
N1 N 0.6163(6) 0.2262(6) 0.4759(5) 0.0275(19) Uani 1 1 d D . .
H11 H 0.658(6) 0.263(6) 0.420(4) 0.033 Uiso 1 1 d D . .
H12 H 0.652(7) 0.162(4) 0.477(6) 0.033 Uiso 1 1 d D . .
C1 C 0.5030(7) 0.2252(7) 0.4715(6) 0.030(2) Uani 1 1 d . . .
C2 C 0.4465(7) 0.3402(7) 0.4488(6) 0.027(2) Uani 1 1 d . . .
H2A H 0.4656 0.3686 0.3828 0.032 Uiso 1 1 calc R . .
H2B H 0.3645 0.3474 0.4701 0.032 Uiso 1 1 calc R . .
O1 O 0.4848(5) 0.3984(5) 0.4928(4) 0.0305(16) Uani 1 1 d . . .
C3 C 0.4460(8) 0.1730(7) 0.5659(6) 0.033(2) Uani 1 1 d . . .
H3A H 0.3653 0.1827 0.5714 0.039 Uiso 1 1 calc R . .
H3B H 0.4779 0.0969 0.5788 0.039 Uiso 1 1 calc R . .
O2 O 0.4627(5) 0.2196(5) 0.6284(4) 0.0328(16) Uani 1 1 d . . .
C4 C 0.5026(9) 0.1679(8) 0.4046(6) 0.044(3) Uani 1 1 d . . .
H4A H 0.5296 0.0919 0.4271 0.052 Uiso 1 1 calc R . .
H4B H 0.4248 0.1778 0.4011 0.052 Uiso 1 1 calc R . .
O3 O 0.5670(7) 0.1999(7) 0.3194(5) 0.068(2) Uani 1 1 d . . .
H3 H 0.6326 0.1944 0.3218 0.101 Uiso 1 1 calc R . .
N2 N 0.6709(7) 0.2344(6) 0.6485(6) 0.037(2) Uani 1 1 d D . .
H21 H 0.640(7) 0.200(7) 0.706(4) 0.045 Uiso 1 1 d D . .
H22 H 0.739(5) 0.193(7) 0.635(6) 0.045 Uiso 1 1 d D . .
C5 C 0.6894(8) 0.3325(7) 0.6624(6) 0.030(2) Uani 1 1 d . . .
C6 C 0.5773(8) 0.3944(7) 0.6982(6) 0.033(2) Uani 1 1 d . . .
H6A H 0.5534 0.3690 0.7643 0.040 Uiso 1 1 calc R . .
H6B H 0.5806 0.4694 0.6843 0.040 Uiso 1 1 calc R . .
O4 O 0.4985(5) 0.3816(5) 0.6557(4) 0.0297(15) Uani 1 1 d . . .
C7 C 0.7438(8) 0.3905(8) 0.5669(6) 0.037(3) Uani 1 1 d . . .
H7A H 0.7430 0.4635 0.5661 0.045 Uiso 1 1 calc R . .
H7B H 0.8221 0.3546 0.5473 0.045 Uiso 1 1 calc R . .
O5 O 0.6798(5) 0.3895(5) 0.5084(4) 0.0321(16) Uani 1 1 d . . .
C8 C 0.7618(8) 0.3095(9) 0.7251(8) 0.051(3) Uani 1 1 d . . .
H8A H 0.7666 0.3762 0.7347 0.062 Uiso 1 1 calc R . .
H8B H 0.7272 0.2672 0.7840 0.062 Uiso 1 1 calc R . .
O6 O 0.8725(6) 0.2537(6) 0.6919(5) 0.060(2) Uani 1 1 d . . .
H6 H 0.8836 0.1941 0.7264 0.090 Uiso 1 1 calc R . .
N3 N 0.0734(7) 0.3105(7) 0.6989(5) 0.032(2) Uani 1 1 d D . .
H31 H 0.117(7) 0.286(7) 0.653(4) 0.038 Uiso 1 1 d D . .
H32 H 0.004(5) 0.319(7) 0.685(6) 0.038 Uiso 1 1 d D . .
C9 C 0.0650(7) 0.4202(7) 0.7066(6) 0.027(2) Uani 1 1 d . B .
C10 C 0.0767(7) 0.4093(7) 0.8020(6) 0.030(2) Uani 1 1 d . . .
H10A H 0.1085 0.4679 0.8009 0.036 Uiso 1 1 calc R . .
H10B H 0.0017 0.4147 0.8440 0.036 Uiso 1 1 calc R . .
O7 O 0.1442(5) 0.3146(5) 0.8338(4) 0.0278(15) Uani 1 1 d . . .
C11 C 0.1580(8) 0.4676(8) 0.6337(7) 0.041(3) Uani 1 1 d . . .
H11A H 0.1488 0.4707 0.5741 0.049 Uiso 1 1 calc R . .
H11B H 0.1505 0.5404 0.6374 0.049 Uiso 1 1 calc R . .
O8 O 0.2659(5) 0.4112(5) 0.6402(4) 0.0312(16) Uani 1 1 d . . .
C12 C -0.0484(8) 0.4854(8) 0.6942(7) 0.042(3) Uani 1 1 d D . .
H12A H -0.1069 0.4547 0.7438 0.051 Uiso 0.75 1 calc PR A 1
H12B H -0.0540 0.5570 0.6997 0.051 Uiso 0.75 1 calc PR A 1
H12C H -0.0532 0.4881 0.6332 0.051 Uiso 0.25 1 d PR A 2
H12D H -0.1066 0.4485 0.7380 0.051 Uiso 0.25 1 d PR A 2
O9A O -0.0693(10) 0.4925(11) 0.6173(7) 0.077(4) Uani 0.75 1 d PD B 1
H9A H -0.1102 0.4504 0.6251 0.116 Uiso 0.75 1 calc PR B 1
O9B O -0.068(2) 0.5810(18) 0.702(2) 0.055(8) Uiso 0.25 1 d PD B 2
H9B H -0.1055 0.5844 0.7548 0.082 Uiso 0.25 1 calc PR B 2
N4 N 0.0871(7) 0.0848(7) 0.7751(6) 0.036(2) Uani 1 1 d D . .
H41 H 0.029(5) 0.056(7) 0.815(5) 0.043 Uiso 1 1 d D . .
H42 H 0.103(8) 0.098(7) 0.713(3) 0.043 Uiso 1 1 d D . .
C13 C 0.1805(8) 0.0057(7) 0.8066(7) 0.035(3) Uani 1 1 d . . .
C14 C 0.2838(8) 0.0535(8) 0.7529(7) 0.045(3) Uani 1 1 d . . .
H14A H 0.3453 0.0204 0.7832 0.054 Uiso 1 1 calc R . .
H14B H 0.3090 0.0406 0.6917 0.054 Uiso 1 1 calc R . .
O10 O 0.2559(5) 0.1633(5) 0.7473(4) 0.0333(16) Uani 1 1 d . . .
C15 C 0.1581(8) 0.0047(7) 0.9037(7) 0.035(3) Uani 1 1 d . . .
H15A H 0.0941 -0.0294 0.9391 0.042 Uiso 1 1 calc R . .
H15B H 0.2241 -0.0356 0.9268 0.042 Uiso 1 1 calc R . .
O11 O 0.1334(5) 0.1110(5) 0.9127(4) 0.0330(16) Uani 1 1 d . . .
C16 C 0.1883(9) -0.0989(8) 0.7936(7) 0.044(3) Uani 1 1 d . . .
H16A H 0.2463 -0.1498 0.8217 0.053 Uiso 1 1 calc R . .
H16B H 0.1163 -0.1213 0.8248 0.053 Uiso 1 1 calc R . .
O12 O 0.2144(7) -0.1011(7) 0.7022(5) 0.067(2) Uani 1 1 d . . .
H121 H 0.1728 -0.1342 0.6953 0.101 Uiso 1 1 calc RD . .
O13 O 0.3392(5) 0.5774(5) 0.6821(4) 0.0360(17) Uani 1 1 d . . .
O14 O 0.3134(5) 0.4444(5) 0.8038(4) 0.0376(17) Uani 1 1 d . . .
C17 C 0.3087(8) 0.5405(8) 0.7648(7) 0.035(3) Uani 1 1 d . . .
C18 C 0.2692(11) 0.6190(9) 0.8242(8) 0.069(4) Uani 1 1 d . . .
H18A H 0.2692 0.5815 0.8866 0.103 Uiso 1 1 calc R . .
H18B H 0.1935 0.6573 0.8211 0.103 Uiso 1 1 calc R . .
H18C H 0.3194 0.6686 0.8031 0.103 Uiso 1 1 calc R . .
O15 O 0.3301(5) 0.2159(5) 0.9077(4) 0.0350(17) Uani 1 1 d . . .
O16 O 0.4970(5) 0.1932(5) 0.8187(4) 0.0421(19) Uani 1 1 d . . .
C19 C 0.4353(8) 0.1867(8) 0.8983(7) 0.037(3) Uani 1 1 d . . .
C20 C 0.4794(9) 0.1514(11) 0.9776(7) 0.066(4) Uani 1 1 d . . .
H20A H 0.5531 0.1059 0.9643 0.099 Uiso 1 1 calc R . .
H20B H 0.4290 0.1122 1.0274 0.099 Uiso 1 1 calc R . .
H20C H 0.4860 0.2122 0.9945 0.099 Uiso 1 1 calc R . .
O17 O -0.0530(5) 0.2397(5) 0.8613(4) 0.0314(16) Uani 1 1 d . . .
O18 O -0.0436(5) 0.2632(5) 0.9911(4) 0.0365(17) Uani 1 1 d . . .
C21 C -0.0966(8) 0.2577(7) 0.9390(7) 0.034(3) Uani 1 1 d . . .
C22 C -0.2228(8) 0.2805(9) 0.9660(7) 0.047(3) Uani 1 1 d . . .
H22A H -0.2510 0.3541 0.9396 0.071 Uiso 1 1 calc R . .
H22B H -0.2487 0.2669 1.0317 0.071 Uiso 1 1 calc R . .
H22C H -0.2503 0.2353 0.9441 0.071 Uiso 1 1 calc R . .
N5 N 0.1835(8) 0.0038(8) 1.1065(6) 0.048(2) Uani 1 1 d . . .
O19 O 0.2608(6) 0.0411(6) 1.0467(5) 0.057(2) Uani 1 1 d . . .
O20 O 0.0877(6) 0.0612(6) 1.1149(4) 0.0456(19) Uani 1 1 d . . .
O21 O 0.1996(8) -0.0853(6) 1.1574(6) 0.083(3) Uani 1 1 d . . .
N6 N 0.1159(10) 0.2433(9) 1.1723(7) 0.069(3) Uani 1 1 d . . .
O22 O 0.0330(7) 0.2757(7) 1.1359(5) 0.066(2) Uani 1 1 d . . .
O23 O 0.2125(7) 0.2076(7) 1.1257(6) 0.066(2) Uani 1 1 d . . .
O24 O 0.1016(9) 0.2463(11) 1.2524(7) 0.133(5) Uani 1 1 d . . .
O25 O 0.1693(6) 0.3935(6) 0.9700(5) 0.051(2) Uani 1 1 d . . .
H25 H 0.2377 0.4067 0.9286 0.076 Uiso 1 1 calc R C 1
C23A C 0.106(2) 0.479(2) 1.004(2) 0.091(10) Uiso 0.50 1 d P D 1
H23A H 0.1476 0.5358 0.9812 0.137 Uiso 0.50 1 calc PR D 1
H23B H 0.0888 0.4593 1.0696 0.137 Uiso 0.50 1 calc PR D 1
H23C H 0.0363 0.5028 0.9842 0.137 Uiso 0.50 1 calc PR D 1
N8 N 0.114(2) 0.2396(16) 0.5108(16) 0.238(12) Uiso 1 1 d DU E 1
O26 O 0.1148(11) 0.1508(12) 0.5704(10) 0.143(5) Uiso 1 1 d DU E 1
O27 O 0.1601(14) 0.3159(16) 0.4955(12) 0.195(7) Uiso 1 1 d DU E 1
O28 O 0.0403(19) 0.2772(18) 0.4650(15) 0.260(10) Uiso 1 1 d DU E 1
O31A O 0.2984(14) 0.0066(13) 1.4943(11) 0.048(5) Uiso 0.50 1 d P F 1
O31B O 0.2647(18) -0.0027(18) 1.4766(14) 0.084(7) Uiso 0.50 1 d P G 2
O32A O 0.8828(13) 0.2084(13) 1.3662(11) 0.132(6) Uiso 0.75 1 d P H 1
O32B O 0.195(3) 0.445(3) 1.111(2) 0.074(10) Uiso 0.25 1 d P I 2
O41 O 0.3078(15) 0.0982(15) 1.3004(12) 0.214(7) Uiso 1 1 d D . .
C41 C 0.3908(15) 0.0429(14) 1.2419(12) 0.115(6) Uiso 1 1 d D . .
O42 O 0.8853(10) 0.1263(10) 0.5515(9) 0.130(4) Uiso 1 1 d D . .
C42 C 0.907(2) 0.0390(19) 0.6198(15) 0.184(10) Uiso 1 1 d D . .
O43X O 0.4461(19) 0.3607(18) 0.2135(15) 0.121(8) Uiso 0.50 1 d PD . .
C43X C 0.330(2) 0.375(3) 0.250(2) 0.112(12) Uiso 0.50 1 d PD . .

loop_
_atom_site_aniso_label
_atom_site_aniso_U_11
_atom_site_aniso_U_22
_atom_site_aniso_U_33
_atom_site_aniso_U_23
_atom_site_aniso_U_13
_atom_site_aniso_U_12
Gd1 0.0161(3) 0.0117(3) 0.0142(3) -0.0018(2) 0.0014(2) -0.0092(2)
Gd2 0.0198(3) 0.0226(3) 0.0163(3) -0.0015(2) 0.0012(2) -0.0103(2)
Co1 0.0187(7) 0.0133(7) 0.0145(7) 0.0006(5) -0.0028(5) -0.0099(5)
Co2 0.0178(7) 0.0141(7) 0.0180(7) 0.0010(6) -0.0010(5) -0.0111(5)
Co3 0.0214(7) 0.0187(7) 0.0199(7) -0.0038(6) 0.0025(6) -0.0128(6)
N1 0.027(5) 0.020(4) 0.030(5) -0.005(4) 0.001(4) -0.007(4)
C1 0.029(5) 0.028(6) 0.036(6) -0.008(5) -0.001(5) -0.016(4)
C2 0.026(5) 0.033(6) 0.029(5) -0.011(5) -0.009(4) -0.011(4)
O1 0.022(3) 0.021(4) 0.049(4) -0.015(3) 0.004(3) -0.012(3)
C3 0.037(6) 0.023(6) 0.036(6) -0.013(5) 0.003(5) -0.010(5)
O2 0.035(4) 0.036(4) 0.031(4) -0.010(3) 0.004(3) -0.025(3)
C4 0.066(8) 0.044(7) 0.023(6) -0.016(5) 0.008(5) -0.027(6)
O3 0.076(6) 0.078(6) 0.054(5) -0.026(5) 0.008(4) -0.040(6)
N2 0.029(5) 0.028(5) 0.044(6) 0.006(4) -0.003(4) -0.012(4)
C5 0.038(6) 0.027(6) 0.030(5) 0.003(4) -0.016(5) -0.015(5)
C6 0.048(6) 0.028(6) 0.029(6) 0.001(5) -0.010(5) -0.025(5)
O4 0.034(4) 0.038(4) 0.022(3) -0.003(3) -0.004(3) -0.023(3)
C7 0.037(6) 0.037(6) 0.039(6) -0.002(5) -0.007(5) -0.020(5)
O5 0.030(4) 0.034(4) 0.032(4) 0.008(3) -0.009(3) -0.023(3)
C8 0.040(7) 0.047(7) 0.064(8) 0.001(6) -0.012(6) -0.020(6)
O6 0.057(5) 0.041(5) 0.076(6) 0.011(4) -0.033(4) -0.011(4)
N3 0.035(5) 0.035(5) 0.027(5) -0.006(4) -0.007(4) -0.012(4)
C9 0.023(5) 0.024(5) 0.034(6) 0.001(4) -0.008(4) -0.011(4)
C10 0.025(5) 0.023(5) 0.041(6) -0.006(5) -0.001(4) -0.011(4)
O7 0.025(3) 0.024(4) 0.031(4) 0.000(3) -0.006(3) -0.009(3)
C11 0.046(7) 0.044(7) 0.031(6) 0.011(5) -0.013(5) -0.026(5)
O8 0.033(4) 0.027(4) 0.030(4) 0.005(3) -0.007(3) -0.015(3)
C12 0.033(6) 0.043(7) 0.047(7) -0.003(6) -0.009(5) -0.011(5)
O9A 0.066(8) 0.123(12) 0.064(8) -0.009(7) -0.034(6) -0.048(7)
N4 0.042(5) 0.032(5) 0.032(5) -0.010(4) 0.007(4) -0.021(4)
C13 0.038(6) 0.023(6) 0.037(6) -0.008(5) 0.004(5) -0.010(5)
C14 0.039(6) 0.034(6) 0.057(7) -0.008(6) 0.007(5) -0.021(5)
O10 0.039(4) 0.027(4) 0.037(4) -0.008(3) -0.001(3) -0.020(3)
C15 0.033(6) 0.018(5) 0.050(7) -0.012(5) 0.000(5) -0.004(4)
O11 0.036(4) 0.026(4) 0.032(4) -0.004(3) 0.001(3) -0.011(3)
C16 0.048(7) 0.029(6) 0.045(7) -0.011(5) 0.008(5) -0.012(5)
O12 0.087(7) 0.059(6) 0.063(6) -0.027(5) 0.010(5) -0.044(5)
O13 0.038(4) 0.035(4) 0.034(4) -0.007(3) 0.004(3) -0.020(3)
O14 0.045(4) 0.022(4) 0.044(4) -0.009(3) 0.002(3) -0.017(3)
C17 0.046(6) 0.034(6) 0.028(6) -0.007(5) -0.001(5) -0.022(5)
C18 0.109(11) 0.041(7) 0.053(8) -0.023(6) 0.012(7) -0.031(7)
O15 0.026(4) 0.045(4) 0.030(4) -0.005(3) -0.001(3) -0.012(3)
O16 0.035(4) 0.048(5) 0.031(4) 0.002(3) 0.001(3) -0.013(3)
C19 0.037(6) 0.033(6) 0.040(7) -0.003(5) -0.008(5) -0.012(5)
C20 0.054(8) 0.091(10) 0.034(7) 0.005(7) -0.012(6) -0.005(7)
O17 0.026(3) 0.036(4) 0.031(4) -0.007(3) 0.002(3) -0.015(3)
O18 0.044(4) 0.037(4) 0.030(4) -0.009(3) -0.003(3) -0.016(3)
C21 0.033(6) 0.023(6) 0.041(7) -0.011(5) 0.002(5) -0.008(5)
C22 0.039(6) 0.063(8) 0.041(7) -0.014(6) -0.006(5) -0.015(6)
N5 0.041(6) 0.052(7) 0.053(6) -0.012(5) -0.008(5) -0.017(5)
O19 0.040(4) 0.058(5) 0.059(5) 0.010(4) 0.000(4) -0.029(4)
O20 0.039(4) 0.055(5) 0.034(4) 0.004(4) -0.001(3) -0.021(4)
O21 0.114(8) 0.035(5) 0.085(7) 0.029(5) -0.030(6) -0.030(5)
N6 0.063(8) 0.093(9) 0.058(8) -0.035(7) -0.017(7) -0.006(7)
O22 0.054(5) 0.106(7) 0.046(5) -0.028(5) -0.005(4) -0.028(5)
O23 0.052(5) 0.085(7) 0.065(6) -0.028(5) -0.013(5) -0.011(5)
O24 0.132(9) 0.248(15) 0.055(7) -0.074(9) -0.021(7) -0.056(10)
O25 0.061(5) 0.047(5) 0.044(5) -0.014(4) -0.002(4) -0.020(4)

loop_
_atom_type_symbol
_atom_type_description
_atom_type_scat_dispersion_real
_atom_type_scat_dispersion_imag
_atom_type_scat_source
C C 0.0181 0.0091 'International Tables Vol C Tables 4.2.6.8 and 6.1.1.4'
H H 0.0000 0.0000 'International Tables Vol C Tables 4.2.6.8 and 6.1.1.4'
N N 0.0311 0.0180 'International Tables Vol C Tables 4.2.6.8 and 6.1.1.4'
O O 0.0492 0.0322 'International Tables Vol C Tables 4.2.6.8 and 6.1.1.4'
Co Co -2.3653 3.6143 'International Tables Vol C Tables 4.2.6.8 and 6.1.1.4'
Gd Gd -8.8380 11.9157 'International Tables Vol C Tables 4.2.6.8 and 6.1.1.4'

loop_
_geom_angle_atom_site_label_1
_geom_angle_atom_site_label_2
_geom_angle_atom_site_label_3
_geom_angle
_geom_angle_site_symmetry_1
_geom_angle_site_symmetry_3
O8 Gd1 O2 86.7(2) . .
O8 Gd1 O10 94.0(2) . .
O2 Gd1 O10 78.0(2) . .
O8 Gd1 O14 81.9(2) . .
O2 Gd1 O14 138.9(2) . .
O10 Gd1 O14 141.9(2) . .
O8 Gd1 O4 79.2(2) . .
O2 Gd1 O4 65.2(2) . .
O10 Gd1 O4 142.8(2) . .
O14 Gd1 O4 73.9(2) . .
O8 Gd1 O16 155.9(2) . .
O2 Gd1 O16 81.6(2) . .
O10 Gd1 O16 104.0(2) . .
O14 Gd1 O16 93.1(2) . .
O4 Gd1 O16 76.8(2) . .
O8 Gd1 O15 146.4(2) . .
O2 Gd1 O15 126.3(2) . .
O10 Gd1 O15 87.8(2) . .
O14 Gd1 O15 76.4(2) . .
O4 Gd1 O15 117.9(2) . .
O16 Gd1 O15 51.9(2) . .
O8 Gd1 O7 81.0(2) . .
O2 Gd1 O7 141.7(2) . .
O10 Gd1 O7 67.0(2) . .
O14 Gd1 O7 75.0(2) . .
O4 Gd1 O7 145.0(2) . .
O16 Gd1 O7 120.6(2) . .
O15 Gd1 O7 68.81(19) . .
O11 Gd2 O18 77.2(2) . .
O11 Gd2 O15 87.5(2) . .
O18 Gd2 O15 146.0(2) . .
O11 Gd2 O25 139.0(2) . .
O18 Gd2 O25 96.4(2) . .
O15 Gd2 O25 75.6(2) . .
O11 Gd2 O23 140.3(3) . .
O18 Gd2 O23 124.0(2) . .
O15 Gd2 O23 86.8(3) . .
O25 Gd2 O23 76.6(3) . .
O11 Gd2 O7 68.7(2) . .
O18 Gd2 O7 75.4(2) . .
O15 Gd2 O7 70.8(2) . .
O25 Gd2 O7 70.6(2) . .
O23 Gd2 O7 143.8(3) . .
O11 Gd2 O19 74.0(2) . .
O18 Gd2 O19 130.0(2) . .
O15 Gd2 O19 71.9(2) . .
O25 Gd2 O19 131.6(3) . .
O23 Gd2 O19 66.9(3) . .
O7 Gd2 O19 127.4(2) . .
O11 Gd2 O20 77.7(2) . .
O18 Gd2 O20 84.4(2) . .
O15 Gd2 O20 122.1(2) . .
O25 Gd2 O20 142.6(2) . .
O23 Gd2 O20 72.4(3) . .
O7 Gd2 O20 143.7(2) . .
O19 Gd2 O20 50.3(2) . .
O11 Gd2 O22 137.4(3) . .
O18 Gd2 O22 72.1(3) . .
O15 Gd2 O22 133.5(3) . .
O25 Gd2 O22 74.1(3) . .
O23 Gd2 O22 52.4(3) . .
O7 Gd2 O22 128.0(2) . .
O19 Gd2 O22 104.6(3) . .
O20 Gd2 O22 70.6(3) . .
O5 Co1 O13 97.8(3) 2_666 .
O5 Co1 O8 99.8(2) 2_666 .
O13 Co1 O8 92.7(2) . .
O5 Co1 O1 96.8(3) 2_666 .
O13 Co1 O1 163.1(3) . .
O8 Co1 O1 93.1(2) . .
O5 Co1 O4 168.1(2) 2_666 .
O13 Co1 O4 88.9(2) . .
O8 Co1 O4 89.7(2) . .
O1 Co1 O4 75.3(2) . .
O5 Co1 O1 74.9(2) 2_666 2_666
O13 Co1 O1 89.2(2) . 2_666
O8 Co1 O1 174.6(2) . 2_666
O1 Co1 O1 86.4(2) . 2_666
O4 Co1 O1 95.4(2) . 2_666
O4 Co2 O1 88.1(3) . .
O4 Co2 O5 94.0(3) . .
O1 Co2 O5 85.7(3) . .
O4 Co2 O2 85.1(3) . .
O1 Co2 O2 93.2(3) . .
O5 Co2 O2 178.6(3) . .
O4 Co2 N1 167.1(3) . .
O1 Co2 N1 82.9(3) . .
O5 Co2 N1 94.5(3) . .
O2 Co2 N1 86.2(3) . .
O4 Co2 N2 83.7(3) . .
O1 Co2 N2 166.9(3) . .
O5 Co2 N2 84.7(3) . .
O2 Co2 N2 96.3(3) . .
N1 Co2 N2 106.8(4) . .
O11 Co3 O10 87.9(3) . .
O11 Co3 O17 92.1(3) . .
O10 Co3 O17 175.7(3) . .
O11 Co3 O7 90.3(3) . .
O10 Co3 O7 88.4(3) . .
O17 Co3 O7 95.9(3) . .
O11 Co3 N4 85.9(3) . .
O10 Co3 N4 83.2(3) . .
O17 Co3 N4 92.6(3) . .
O7 Co3 N4 170.9(3) . .
O11 Co3 N3 175.6(3) . .
O10 Co3 N3 93.0(3) . .
O17 Co3 N3 87.4(3) . .
O7 Co3 N3 85.5(3) . .
N4 Co3 N3 98.5(4) . .
C1 N1 Co2 98.4(5) . .
C1 N1 H11 113(5) . .
Co2 N1 H11 111(5) . .
C1 N1 H12 104(6) . .
Co2 N1 H12 129(6) . .
H11 N1 H12 102(7) . .
N1 C1 C4 114.1(8) . .
N1 C1 C3 105.5(8) . .
C4 C1 C3 110.3(8) . .
N1 C1 C2 105.1(7) . .
C4 C1 C2 111.8(8) . .
C3 C1 C2 109.8(7) . .
O1 C2 C1 108.7(7) . .
O1 C2 H2A 110.0 . .
C1 C2 H2A 110.0 . .
O1 C2 H2B 110.0 . .
C1 C2 H2B 110.0 . .
H2A C2 H2B 108.3 . .
C2 O1 Co2 109.3(5) . .
C2 O1 Co1 129.8(5) . .
Co2 O1 Co1 98.5(3) . .
C2 O1 Co1 123.1(5) . 2_666
Co2 O1 Co1 95.4(3) . 2_666
Co1 O1 Co1 93.6(2) . 2_666
O2 C3 C1 108.5(8) . .
O2 C3 H3A 110.0 . .
C1 C3 H3A 110.0 . .
O2 C3 H3B 110.0 . .
C1 C3 H3B 110.0 . .
H3A C3 H3B 108.4 . .
C3 O2 Co2 109.7(5) . .
C3 O2 Gd1 133.2(5) . .
Co2 O2 Gd1 107.4(3) . .
O3 C4 C1 114.3(9) . .
O3 C4 H4A 108.7 . .
C1 C4 H4A 108.7 . .
O3 C4 H4B 108.7 . .
C1 C4 H4B 108.7 . .
H4A C4 H4B 107.6 . .
C4 O3 H3 109.5 . .
C5 N2 Co2 97.2(5) . .
C5 N2 H21 103(6) . .
Co2 N2 H21 117(6) . .
C5 N2 H22 107(7) . .
Co2 N2 H22 127(6) . .
H21 N2 H22 103(8) . .
C8 C5 C6 110.3(8) . .
C8 C5 N2 112.8(8) . .
C6 C5 N2 107.3(8) . .
C8 C5 C7 111.5(8) . .
C6 C5 C7 110.7(8) . .
N2 C5 C7 104.0(8) . .
O4 C6 C5 108.1(7) . .
O4 C6 H6A 110.1 . .
C5 C6 H6A 110.1 . .
O4 C6 H6B 110.1 . .
C5 C6 H6B 110.1 . .
H6A C6 H6B 108.4 . .
C6 O4 Co2 110.5(5) . .
C6 O4 Co1 129.0(5) . .
Co2 O4 Co1 98.1(3) . .
C6 O4 Gd1 121.3(5) . .
Co2 O4 Gd1 102.3(3) . .
Co1 O4 Gd1 90.8(2) . .
O5 C7 C5 106.9(7) . .
O5 C7 H7A 110.3 . .
C5 C7 H7A 110.3 . .
O5 C7 H7B 110.3 . .
C5 C7 H7B 110.3 . .
H7A C7 H7B 108.6 . .
C7 O5 Co2 111.6(5) . .
C7 O5 Co1 133.3(6) . 2_666
Co2 O5 Co1 104.0(3) . 2_666
O6 C8 C5 112.6(9) . .
O6 C8 H8A 109.1 . .
C5 C8 H8A 109.1 . .
O6 C8 H8B 109.1 . .
C5 C8 H8B 109.1 . .
H8A C8 H8B 107.8 . .
C8 O6 H6 109.5 . .
C9 N3 Co3 112.1(6) . .
C9 N3 H31 123(7) . .
Co3 N3 H31 107(6) . .
C9 N3 H32 100(6) . .
Co3 N3 H32 118(6) . .
H31 N3 H32 97(8) . .
N3 C9 C12 108.5(8) . .
N3 C9 C11 109.0(8) . .
C12 C9 C11 110.1(8) . .
N3 C9 C10 106.3(7) . .
C12 C9 C10 111.1(8) . .
C11 C9 C10 111.6(8) . .
O7 C10 C9 112.9(7) . .
O7 C10 H10A 109.0 . .
C9 C10 H10A 109.0 . .
O7 C10 H10B 109.0 . .
C9 C10 H10B 109.0 . .
H10A C10 H10B 107.8 . .
C10 O7 Co3 107.4(5) . .
C10 O7 Gd1 114.3(5) . .
Co3 O7 Gd1 98.0(2) . .
C10 O7 Gd2 129.0(5) . .
Co3 O7 Gd2 94.7(2) . .
Gd1 O7 Gd2 107.0(2) . .
O8 C11 C9 113.6(8) . .
O8 C11 H11A 108.8 . .
C9 C11 H11A 108.8 . .
O8 C11 H11B 108.8 . .
C9 C11 H11B 108.8 . .
H11A C11 H11B 107.7 . .
C11 O8 Co1 114.6(5) . .
C11 O8 Gd1 137.2(5) . .
Co1 O8 Gd1 99.1(3) . .
O9B C12 C9 114.8(16) . .
O9A C12 C9 115.5(10) . .
O9A C12 H12A 108.4 . .
C9 C12 H12A 108.4 . .
O9A C12 H12B 108.4 . .
C9 C12 H12B 108.4 . .
H12A C12 H12B 107.5 . .
C9 C12 H12C 108.3 . .
H12A C12 H12C 114.4 . .
C9 C12 H12D 108.2 . .
H12C C12 H12D 107.3 . .
C12 O9A H9A 109.5 . .
C12 O9B H9B 109.5 . .
C13 N4 Co3 99.8(6) . .
C13 N4 H41 99(6) . .
Co3 N4 H41 113(6) . .
C13 N4 H42 109(6) . .
Co3 N4 H42 107(6) . .
H41 N4 H42 126(9) . .
C16 C13 N4 112.6(9) . .
C16 C13 C15 111.9(8) . .
N4 C13 C15 104.9(7) . .
C16 C13 C14 113.5(8) . .
N4 C13 C14 103.8(8) . .
C15 C13 C14 109.4(9) . .
O10 C14 C13 109.1(8) . .
O10 C14 H14A 109.9 . .
C13 C14 H14A 109.9 . .
O10 C14 H14B 109.9 . .
C13 C14 H14B 109.9 . .
H14A C14 H14B 108.3 . .
C14 O10 Co3 111.0(5) . .
C14 O10 Gd1 137.3(6) . .
Co3 O10 Gd1 105.7(3) . .
O11 C15 C13 109.0(8) . .
O11 C15 H15A 109.9 . .
C13 C15 H15A 109.9 . .
O11 C15 H15B 109.9 . .
C13 C15 H15B 109.9 . .
H15A C15 H15B 108.3 . .
C15 O11 Co3 109.9(5) . .
C15 O11 Gd2 145.1(6) . .
Co3 O11 Gd2 103.7(3) . .
O12 C16 C13 113.1(9) . .
O12 C16 H16A 109.0 . .
C13 C16 H16A 109.0 . .
O12 C16 H16B 109.0 . .
C13 C16 H16B 109.0 . .
H16A C16 H16B 107.8 . .
C16 O12 H121 109.5 . .
C17 O13 Co1 128.0(6) . .
C17 O14 Gd1 131.0(6) . .
O13 C17 O14 126.2(9) . .
O13 C17 C18 116.3(9) . .
O14 C17 C18 117.5(9) . .
C17 C18 H18A 109.5 . .
C17 C18 H18B 109.5 . .
H18A C18 H18B 109.5 . .
C17 C18 H18C 109.5 . .
H18A C18 H18C 109.5 . .
H18B C18 H18C 109.5 . .
C19 O15 Gd2 152.1(6) . .
C19 O15 Gd1 94.6(6) . .
Gd2 O15 Gd1 112.7(3) . .
C19 O16 Gd1 95.0(6) . .
O16 C19 O15 117.7(9) . .
O16 C19 C20 123.0(9) . .
O15 C19 C20 119.3(9) . .
C19 C20 H20A 109.5 . .
C19 C20 H20B 109.5 . .
H20A C20 H20B 109.5 . .
C19 C20 H20C 109.5 . .
H20A C20 H20C 109.5 . .
H20B C20 H20C 109.5 . .
C21 O17 Co3 127.0(7) . .
C21 O18 Gd2 134.1(6) . .
O18 C21 O17 125.3(9) . .
O18 C21 C22 119.5(9) . .
O17 C21 C22 115.1(10) . .
C21 C22 H22A 109.5 . .
C21 C22 H22B 109.5 . .
H22A C22 H22B 109.5 . .
C21 C22 H22C 109.5 . .
H22A C22 H22C 109.5 . .
H22B C22 H22C 109.5 . .
O21 N5 O19 122.4(10) . .
O21 N5 O20 120.7(9) . .
O19 N5 O20 116.9(9) . .
N5 O19 Gd2 96.5(6) . .
N5 O20 Gd2 96.3(6) . .
O24 N6 O22 119.9(11) . .
O24 N6 O23 121.0(11) . .
O22 N6 O23 119.1(10) . .
N6 O22 Gd2 93.5(6) . .
N6 O23 Gd2 94.7(6) . .
C23A O25 Gd2 133.9(14) . .
C23A O25 H25 113.1 . .
Gd2 O25 H25 113.1 . .
O25 C23A H23A 109.5 . .
O25 C23A H23B 109.5 . .
H23A C23A H23B 109.5 . .
O25 C23A H23C 109.5 . .
H23A C23A H23C 109.5 . .
H23B C23A H23C 109.5 . .
O27 N8 O28 103(2) . .
O27 N8 O26 134(2) . .
O28 N8 O26 122(2) . .

loop_
_geom_bond_atom_site_label_1
_geom_bond_atom_site_label_2
_geom_bond_distance
_geom_bond_site_symmetry_2
Gd1 O8 2.226(6) .
Gd1 O2 2.297(6) .
Gd1 O10 2.315(6) .
Gd1 O14 2.439(6) .
Gd1 O4 2.458(6) .
Gd1 O16 2.487(7) .
Gd1 O15 2.492(6) .
Gd1 O7 2.513(6) .
Gd2 O11 2.275(6) .
Gd2 O18 2.336(7) .
Gd2 O15 2.362(6) .
Gd2 O25 2.418(7) .
Gd2 O23 2.497(8) .
Gd2 O7 2.515(6) .
Gd2 O19 2.517(7) .
Gd2 O20 2.519(7) .
Gd2 O22 2.522(7) .
Co1 O5 1.979(6) 2_666
Co1 O13 2.052(6) .
Co1 O8 2.091(6) .
Co1 O1 2.136(6) .
Co1 O4 2.149(6) .
Co1 O1 2.230(6) 2_666
Co2 O4 1.880(6) .
Co2 O1 1.883(6) .
Co2 O5 1.894(6) .
Co2 O2 1.909(6) .
Co2 N1 1.933(8) .
Co2 N2 1.942(9) .
Co3 O11 1.897(6) .
Co3 O10 1.903(6) .
Co3 O17 1.923(6) .
Co3 O7 1.925(6) .
Co3 N4 1.931(9) .
Co3 N3 1.939(8) .
N1 C1 1.487(11) .
N1 H11 0.96(4) .
N1 H12 0.87(4) .
C1 C4 1.513(13) .
C1 C3 1.515(12) .
C1 C2 1.522(12) .
C2 O1 1.467(10) .
C2 H2A 0.9900 .
C2 H2B 0.9900 .
O1 Co1 2.230(6) 2_666
C3 O2 1.434(11) .
C3 H3A 0.9900 .
C3 H3B 0.9900 .
C4 O3 1.375(11) .
C4 H4A 0.9900 .
C4 H4B 0.9900 .
O3 H3 0.8400 .
N2 C5 1.513(12) .
N2 H21 0.92(4) .
N2 H22 0.90(4) .
C5 C8 1.490(14) .
C5 C6 1.494(12) .
C5 C7 1.543(12) .
C6 O4 1.460(11) .
C6 H6A 0.9900 .
C6 H6B 0.9900 .
C7 O5 1.436(11) .
C7 H7A 0.9900 .
C7 H7B 0.9900 .
O5 Co1 1.979(6) 2_666
C8 O6 1.440(12) .
C8 H8A 0.9900 .
C8 H8B 0.9900 .
O6 H6 0.8400 .
N3 C9 1.511(12) .
N3 H31 0.87(4) .
N3 H32 0.96(4) .
C9 C12 1.524(12) .
C9 C11 1.526(12) .
C9 C10 1.547(13) .
C10 O7 1.395(10) .
C10 H10A 0.9900 .
C10 H10B 0.9900 .
C11 O8 1.411(10) .
C11 H11A 0.9900 .
C11 H11B 0.9900 .
C12 O9B 1.299(19) .
C12 O9A 1.316(12) .
C12 H12A 0.9900 .
C12 H12B 0.9900 .
C12 H12C 0.9900 .
C12 H12D 0.9899 .
O9A H12C 0.3597 .
O9A H9A 0.8400 .
O9B H9B 0.8400 .
N4 C13 1.485(13) .
N4 H41 0.92(4) .
N4 H42 0.92(4) .
C13 C16 1.477(13) .
C13 C15 1.494(13) .
C13 C14 1.539(13) .
C14 O10 1.424(11) .
C14 H14A 0.9900 .
C14 H14B 0.9900 .
C15 O11 1.440(10) .
C15 H15A 0.9900 .
C15 H15B 0.9900 .
C16 O12 1.411(12) .
C16 H16A 0.9900 .
C16 H16B 0.9900 .
O12 H121 0.8400 .
O13 C17 1.248(10) .
O14 C17 1.267(11) .
C17 C18 1.528(13) .
C18 H18A 0.9800 .
C18 H18B 0.9800 .
C18 H18C 0.9800 .
O15 C19 1.276(11) .
O16 C19 1.272(11) .
C19 C20 1.454(14) .
C20 H20A 0.9800 .
C20 H20B 0.9800 .
C20 H20C 0.9800 .
O17 C21 1.268(11) .
O18 C21 1.264(12) .
C21 C22 1.513(13) .
C22 H22A 0.9800 .
C22 H22B 0.9800 .
C22 H22C 0.9800 .
N5 O21 1.249(11) .
N5 O19 1.252(10) .
N5 O20 1.258(10) .
N6 O24 1.255(12) .
N6 O22 1.284(12) .
N6 O23 1.286(11) .
O25 C23A 1.38(3) .
O25 H25 0.9500 .
C23A H23A 0.9800 .
C23A H23B 0.9800 .
C23A H23C 0.9800 .
N8 O27 1.259(15) .
N8 O28 1.287(16) .
N8 O26 1.300(15) .
O41 C41 1.398(16) .
O42 C42 1.388(18) .
O43X C43X 1.41(2) .

loop_
_geom_hbond_atom_site_label_D
_geom_hbond_atom_site_label_H
_geom_hbond_atom_site_label_A
_geom_hbond_distance_DH
_geom_hbond_distance_HA
_geom_hbond_distance_DA
_geom_hbond_angle_DHA
_geom_hbond_site_symmetry_A
N1 H11 O13 0.96(4) 2.30(6) 3.134(10) 144(7) 2_666
N1 H12 O31A 0.87(4) 2.16(5) 3.005(18) 165(8) 2_657
N1 H12 O31B 0.87(4) 2.16(5) 3.00(2) 162(8) 2_657
O3 H3 N1 0.84 2.58 2.922(12) 105.8 .
N2 H21 O16 0.92(4) 2.15(6) 2.964(10) 148(8) .
N2 H22 O42 0.90(4) 2.10(5) 2.950(14) 156(8) .
O6 H6 O21 0.84 2.19 2.907(11) 142.9 2_657
N3 H31 O27 0.87(4) 2.34(6) 3.097(19) 144(8) .
N3 H32 O6 0.96(4) 2.08(6) 2.941(12) 149(8) 1_455
O9A H9A O6 0.84 2.62 3.326(16) 142.6 1_455
O9B H9B O32B 0.84 2.08 2.90(4) 166.3 2_567
N4 H41 O20 0.92(4) 2.29(5) 3.170(10) 160(8) 2_557
N4 H42 O26 0.92(4) 2.17(4) 3.074(17) 170(8) .
O12 H121 O32A 0.84 1.99 2.786(18) 158.0 2_657
O25 H25 O14 0.95 1.92 2.754(9) 145.3 .
